data_2102801
loop_
_publ_author_name
'Schwendtner, Karolina'
'Kolitsch, Uwe'

_publ_section_title
;
 Octahedral As in <i>M</i>^+^ arsenates -- architecture and seven new
 members
;
_journal_coeditor_code SN5044
_journal_issue 2
_journal_name_full 'Acta Crystallographica Section B'
_journal_page_first 205
_journal_page_last 215
_journal_paper_doi 10.1107/S0108768106054942
_journal_volume 63
_journal_year 2007
_chemical_formula_structural 'K1 H1 As2 O6'
_chemical_formula_sum 'As2 H K O6'
_chemical_formula_weight 285.95
_chemical_name_common 'potassium hydrogen arsenate'
_chemical_name_systematic
;
 ?
;
_space_group_IT_number 14
_symmetry_cell_setting monoclinic
_symmetry_space_group_name_Hall '-P 2ybc'
_symmetry_space_group_name_H-M 'P 1 21/c 1'
_atom_sites_solution_hydrogens difmap
_atom_sites_solution_primary direct
_atom_sites_solution_secondary difmap
_audit_creation_method SHELXL-97
_cell_angle_alpha 90.00
_cell_angle_beta 94.21(3)
_cell_angle_gamma 90.00
_cell_formula_units_Z 4
_cell_length_a 6.0510(10)
_cell_length_b 9.727(2)
_cell_length_c 9.054(2)
_cell_measurement_reflns_used 2028
_cell_measurement_temperature 293(2)
_cell_measurement_theta_max 32.577
_cell_measurement_theta_min 2.037
_cell_volume 531.46(18)
_computing_cell_refinement 'HKL SCALEPACK (Otwinowski & Minor 1997)'
_computing_data_collection 'COLLECT (Nonius, 2003)'
_computing_data_reduction 'HKL DENZO, SCALEPACK (Otwinowski & Minor, 1997)'
_computing_molecular_graphics 'DIAMOND (Brandenburg, 2005)'
_computing_publication_material 'SHELXL97 (Sheldrick, 1997a)'
_computing_structure_refinement 'SHELXL-97 (Sheldrick, 1997a)'
_computing_structure_solution 'SHELXS-97 (Sheldrick, 1997b)'
_diffrn_ambient_temperature 293(2)
_diffrn_measured_fraction_theta_full 0.997
_diffrn_measured_fraction_theta_max 0.997
_diffrn_measurement_device_type 'Nonius KappaCCD'
_diffrn_measurement_method '\f and \w scans'
_diffrn_radiation_monochromator graphite
_diffrn_radiation_source 'fine-focus sealed tube'
_diffrn_radiation_type MoK\a
_diffrn_radiation_wavelength 0.71073
_diffrn_reflns_av_R_equivalents 0.0108
_diffrn_reflns_av_sigmaI/netI 0.0171
_diffrn_reflns_limit_h_max 9
_diffrn_reflns_limit_h_min -9
_diffrn_reflns_limit_k_max 14
_diffrn_reflns_limit_k_min -14
_diffrn_reflns_limit_l_max 13
_diffrn_reflns_limit_l_min -13
_diffrn_reflns_number 3747
_diffrn_reflns_theta_full 32.57
_diffrn_reflns_theta_max 32.57
_diffrn_reflns_theta_min 3.08
_diffrn_standards_decay_% 0
_diffrn_standards_interval_time 0
_diffrn_standards_number 0
_exptl_absorpt_coefficient_mu 13.311
_exptl_absorpt_correction_T_max 0.4157
_exptl_absorpt_correction_T_min 0.2980
_exptl_absorpt_correction_type multi-scan
_exptl_absorpt_process_details 'HKL SCALEPACK (Otwinowski & Minor, 1997)'
_exptl_crystal_colour colorless
_exptl_crystal_density_diffrn 3.574
_exptl_crystal_density_method 'not measured'
_exptl_crystal_description tabular-rhombic
_exptl_crystal_F_000 536
_exptl_crystal_size_max 0.12
_exptl_crystal_size_mid 0.10
_exptl_crystal_size_min 0.08
_refine_diff_density_max 0.705
_refine_diff_density_min -0.768
_refine_ls_extinction_coef 0.0092(5)
_refine_ls_extinction_expression Fc^*^=kFc[1+0.001xFc^2^\l^3^/sin(2\q)]^-1/4^
_refine_ls_extinction_method SHELXL
_refine_ls_goodness_of_fit_ref 1.124
_refine_ls_hydrogen_treatment refall
_refine_ls_matrix_type full
_refine_ls_number_parameters 87
_refine_ls_number_reflns 1922
_refine_ls_number_restraints 0
_refine_ls_restrained_S_all 1.124
_refine_ls_R_factor_all 0.0191
_refine_ls_R_factor_gt 0.0166
_refine_ls_shift/su_max 0.001
_refine_ls_shift/su_mean 0.000
_refine_ls_structure_factor_coef Fsqd
_refine_ls_weighting_details 'calc w=1/[\s^2^(Fo^2^)+(0.0205P)^2^+0.3321P] where P=(Fo^2^+2Fc^2^)/3'
_refine_ls_weighting_scheme calc
_refine_ls_wR_factor_gt 0.0419
_refine_ls_wR_factor_ref 0.0428
_reflns_number_gt 1785
_reflns_number_total 1922
_reflns_threshold_expression I>2\s(I)
_cod_data_source_file sn5044.cif
_cod_data_source_block KHAs2O6
_cod_original_sg_symbol_H-M 'P 21/c'
_cod_original_formula_sum 'H As2 K O6'
_cod_database_code 2102801

loop_
_symmetry_equiv_pos_as_xyz
'x, y, z'
'-x, y+1/2, -z+1/2'
'-x, -y, -z'
'x, -y-1/2, z-1/2'

loop_
_atom_site_type_symbol
_atom_site_label
_atom_site_fract_x
_atom_site_fract_y
_atom_site_fract_z
_atom_site_U_iso_or_equiv
_atom_site_adp_type
_atom_site_calc_flag
_atom_site_occupancy
As As1 0.15969(3) 0.113747(16) 0.743672(17) 0.00850(5) Uani d 1
As As2 0.11196(3) 0.402289(15) 0.584511(17) 0.00748(5) Uani d 1
K K1 0.61363(6) 0.19249(4) 0.46790(5) 0.01957(9) Uani d 1
O O1 0.3895(2) 0.06388(14) 0.67443(15) 0.0164(2) Uani d 1
O O2 0.2036(2) 0.18489(13) 0.91503(13) 0.0153(2) Uani d 1
O O3 0.0282(2) 0.48279(13) 0.75982(13) 0.0156(2) Uani d 1
O O4 0.01033(19) 0.23438(12) 0.64102(13) 0.0117(2) Uani d 1
O O5 0.3782(2) 0.37388(13) 0.66877(15) 0.0130(2) Uani d 1
O O6 0.16351(19) 0.56982(12) 0.50484(14) 0.0117(2) Uani d 1
H H1 0.434(5) 0.438(3) 0.706(3) 0.030(7) Uiso d 1

loop_
_atom_site_aniso_label
_atom_site_aniso_U_11
_atom_site_aniso_U_22
_atom_site_aniso_U_33
_atom_site_aniso_U_12
_atom_site_aniso_U_13
_atom_site_aniso_U_23
As1 0.01098(8) 0.00661(8) 0.00785(8) -0.00003(5) 0.00028(5) 0.00136(5)
As2 0.00878(8) 0.00552(8) 0.00796(8) 0.00064(5) -0.00055(5) 0.00034(5)
K1 0.01754(18) 0.01522(18) 0.0258(2) -0.00280(13) 0.00040(14) -0.00283(14)
O1 0.0147(6) 0.0133(6) 0.0215(6) 0.0052(4) 0.0039(5) 0.0019(5)
O2 0.0254(6) 0.0131(6) 0.0075(5) -0.0101(5) 0.0013(4) -0.0003(4)
O3 0.0251(6) 0.0127(6) 0.0090(5) 0.0097(5) 0.0006(4) -0.0008(4)
O4 0.0122(5) 0.0065(5) 0.0158(5) -0.0008(4) -0.0028(4) 0.0040(4)
O5 0.0102(5) 0.0105(5) 0.0175(6) 0.0005(4) -0.0052(4) -0.0010(4)
O6 0.0103(5) 0.0077(5) 0.0164(5) -0.0009(4) -0.0026(4) 0.0045(4)

loop_
_atom_type_symbol
_atom_type_description
_atom_type_scat_dispersion_real
_atom_type_scat_dispersion_imag
_atom_type_scat_source
O O 0.0106 0.0060 'International Tables Vol C Tables 4.2.6.8 and 6.1.1.4'
H H 0.0000 0.0000 'International Tables Vol C Tables 4.2.6.8 and 6.1.1.4'
K K 0.2009 0.2494 'International Tables Vol C Tables 4.2.6.8 and 6.1.1.4'
As As 0.0499 2.0058 'International Tables Vol C Tables 4.2.6.8 and 6.1.1.4'

loop_
_geom_angle_atom_site_label_1
_geom_angle_atom_site_label_2
_geom_angle_atom_site_label_3
_geom_angle_site_symmetry_1
_geom_angle_site_symmetry_3
_geom_angle
O1 As1 O2 . . 112.88(7)
O1 As1 O3 . 2_546 110.77(7)
O2 As1 O3 . 2_546 112.31(6)
O1 As1 O4 . . 115.06(6)
O2 As1 O4 . . 104.89(7)
O3 As1 O4 2_546 . 100.20(6)
O5 As2 O6 . . 97.75(6)
O5 As2 O6 . 3_566 179.24(6)
O6 As2 O6 . 3_566 82.42(6)
O5 As2 O4 . . 93.13(6)
O6 As2 O4 . . 168.82(5)
O6 As2 O4 3_566 . 86.66(5)
O5 As2 O2 . 4_565 88.13(6)
O6 As2 O2 . 4_565 90.63(6)
O6 As2 O2 3_566 4_565 91.13(6)
O4 As2 O2 . 4_565 87.17(6)
O5 As2 O3 . . 89.68(6)
O6 As2 O3 . . 91.52(6)
O6 As2 O3 3_566 . 91.06(6)
O4 As2 O3 . . 91.08(6)
O2 As2 O3 4_565 . 177.12(5)
O6 K1 O1 3_666 . 127.72(4)
O6 K1 O2 3_666 4_565 94.76(4)
O1 K1 O2 . 4_565 80.19(4)
O6 K1 O4 3_666 1_655 54.37(3)
O1 K1 O4 . 1_655 97.67(4)
O2 K1 O4 4_565 1_655 139.17(4)
O6 K1 O1 3_666 3_656 142.72(4)
O1 K1 O1 . 3_656 85.37(4)
O2 K1 O1 4_565 3_656 109.16(4)
O4 K1 O1 1_655 3_656 111.30(4)
O6 K1 O5 3_666 . 72.05(4)
O1 K1 O5 . . 64.09(4)
O2 K1 O5 4_565 . 52.05(4)
O4 K1 O5 1_655 . 90.04(4)
O1 K1 O5 3_656 . 145.21(4)
O6 K1 O5 3_666 4_565 117.77(4)
O1 K1 O5 . 4_565 107.05(4)
O2 K1 O5 4_565 4_565 65.20(4)
O4 K1 O5 1_655 4_565 149.06(4)
O1 K1 O5 3_656 4_565 54.15(4)
O5 K1 O5 . 4_565 117.24(4)
As1 O2 As2 . 4_566 121.82(7)
As1 O3 As2 2_556 . 121.19(7)
As1 O4 As2 . . 126.01(7)
As2 O6 As2 . 3_566 97.58(6)

loop_
_geom_bond_atom_site_label_1
_geom_bond_atom_site_label_2
_geom_bond_site_symmetry_2
_geom_bond_distance
As1 O1 . 1.6403(13)
As1 O2 . 1.7018(12)
As1 O3 2_546 1.7061(12)
As1 O4 . 1.7130(12)
As2 O5 . 1.7534(13)
As2 O6 . 1.8183(12)
As2 O6 3_566 1.8190(12)
As2 O4 . 1.8312(12)
As2 O2 4_565 1.8723(12)
As2 O3 . 1.8728(12)
K1 O6 3_666 2.6789(13)
K1 O1 . 2.6967(15)
K1 O2 4_565 2.7631(14)
K1 O4 1_655 2.7988(15)
K1 O1 3_656 2.8064(15)
K1 O5 . 2.9714(15)
K1 O5 4_565 3.0356(16)
O1 K1 3_656 2.8064(15)
O2 As2 4_566 1.8723(12)
O2 K1 4_566 2.7631(14)
O3 As1 2_556 1.7061(12)
O4 K1 1_455 2.7988(15)
O5 K1 4_566 3.0356(16)
O5 H1 . 0.77(3)
O6 As2 3_566 1.8190(12)
O6 K1 3_666 2.6789(13)

loop_
_geom_hbond_atom_site_label_D
_geom_hbond_atom_site_label_H
_geom_hbond_atom_site_label_A
_geom_hbond_site_symmetry_A
_geom_hbond_distance_DH
_geom_hbond_distance_HA
_geom_hbond_distance_DA
_geom_hbond_angle_DHA
O5 H1 O1 2_656 0.77(3) 1.91(3) 2.6669(18) 167(3)
